data_4307220
loop_
_publ_author_name
'Partha Mahata'
'Srinivasan Natarajan'

_publ_section_title
;
A New Series of Three-Dimensional Metal-Organic Framework,
[M2(H2O)][C5N1H3(COO)2]3.2H2O, M = La, Pr, and Nd: Synthesis, Structure,
and Properties
;
_journal_name_full 'Inorganic Chemistry'
_journal_page_first 1250
_journal_page_last 1258
_journal_paper_doi 10.1021/ic0617644
_journal_volume 46
_journal_year 2007
_chemical_formula_sum 'C21 H15 La2 N3 O15'
_chemical_formula_weight 827.13
_chemical_name_common 'Lanthanum carboxylate'
_chemical_name_systematic
;
 ?
;
_space_group_IT_number 14
_symmetry_cell_setting monoclinic
_symmetry_space_group_name_Hall '-P 2ybc'
_symmetry_space_group_name_H-M 'P 1 21/c 1'
_atom_sites_solution_hydrogens geom
_atom_sites_solution_primary direct
_atom_sites_solution_secondary difmap
_audit_creation_method SHELXL-97
_cell_angle_alpha 90.00
_cell_angle_beta 102.570(3)
_cell_angle_gamma 90.00
_cell_formula_units_Z 4
_cell_length_a 9.0495(17)
_cell_length_b 17.355(3)
_cell_length_c 15.570(3)
_cell_measurement_reflns_used 5642
_cell_measurement_temperature 293(2)
_cell_measurement_theta_max 27.98
_cell_measurement_theta_min 1.78
_cell_volume 2386.7(8)
_computing_cell_refinement SMART
_computing_data_collection 'SMART (Bruker, 2000)'
_computing_data_reduction 'Saint (Bruker, 2000)'
_computing_molecular_graphics 'Ortep  3 for Windows (farrugia, 1997) and CAMERON (Watkin et al., 1993)'
_computing_publication_material 'PLATON (Spek, 1990)'
_computing_structure_refinement 'SHELXL-97 (Sheldrick, 1997)'
_computing_structure_solution 'SIR92 (Altomare et al., 1993)'
_diffrn_ambient_temperature 293(2)
_diffrn_measured_fraction_theta_full 0.981
_diffrn_measured_fraction_theta_max 0.981
_diffrn_measurement_device_type 'Bruker SMART CCD area detector'
_diffrn_measurement_method '\f and \w scans'
_diffrn_radiation_monochromator graphite
_diffrn_radiation_source 'fine-focus sealed tube'
_diffrn_radiation_type MoK\a
_diffrn_radiation_wavelength 0.71073
_diffrn_reflns_av_R_equivalents 0.0892
_diffrn_reflns_av_sigmaI/netI 0.1022
_diffrn_reflns_limit_h_max 11
_diffrn_reflns_limit_h_min -11
_diffrn_reflns_limit_k_max 22
_diffrn_reflns_limit_k_min -22
_diffrn_reflns_limit_l_max 20
_diffrn_reflns_limit_l_min -20
_diffrn_reflns_number 20405
_diffrn_reflns_theta_full 27.98
_diffrn_reflns_theta_max 27.98
_diffrn_reflns_theta_min 1.78
_exptl_absorpt_coefficient_mu 3.619
_exptl_absorpt_correction_T_max 0.7136
_exptl_absorpt_correction_T_min 0.5620
_exptl_absorpt_correction_type multi-scan
_exptl_absorpt_process_details '(SADABS; Sheldrick, 1996)'
_exptl_crystal_colour White
_exptl_crystal_density_diffrn 2.285
_exptl_crystal_density_method 'not measured'
_exptl_crystal_description Rectangular
_exptl_crystal_F_000 1560
_exptl_crystal_size_max 0.18
_exptl_crystal_size_mid 0.12
_exptl_crystal_size_min 0.10
_refine_diff_density_max 1.843
_refine_diff_density_min -1.546
_refine_diff_density_rms 0.258
_refine_ls_extinction_method none
_refine_ls_goodness_of_fit_ref 1.070
_refine_ls_hydrogen_treatment mixed
_refine_ls_matrix_type full
_refine_ls_number_parameters 370
_refine_ls_number_reflns 5642
_refine_ls_number_restraints 0
_refine_ls_restrained_S_all 1.070
_refine_ls_R_factor_all 0.0978
_refine_ls_R_factor_gt 0.0591
_refine_ls_shift/su_max 0.001
_refine_ls_shift/su_mean 0.000
_refine_ls_structure_factor_coef Fsqd
_refine_ls_weighting_details 'calc w=1/[\s^2^(Fo^2^)+(0.0255P)^2^+20.9261P] where P=(Fo^2^+2Fc^2^)/3'
_refine_ls_weighting_scheme calc
_refine_ls_wR_factor_gt 0.1240
_refine_ls_wR_factor_ref 0.1400
_reflns_number_gt 3945
_reflns_number_total 5642
_reflns_threshold_expression >2sigma(I)
_cod_data_source_file ic0617644si20060918_034243_1.cif
_cod_data_source_block Compound_1_(La)
_cod_database_code 4307220

loop_
_symmetry_equiv_pos_as_xyz
'x, y, z'
'-x, y+1/2, -z+1/2'
'-x, -y, -z'
'x, -y-1/2, z-1/2'

loop_
_atom_site_label
_atom_site_type_symbol
_atom_site_fract_x
_atom_site_fract_y
_atom_site_fract_z
_atom_site_U_iso_or_equiv
_atom_site_adp_type
_atom_site_occupancy
_atom_site_symmetry_multiplicity
_atom_site_calc_flag
_atom_site_refinement_flags
_atom_site_disorder_assembly
_atom_site_disorder_group
La1 La 0.35636(6) 0.58575(3) 0.92275(3) 0.02018(14) Uani 1 1 d . . .
La2 La 0.15396(6) 0.64930(3) 1.12904(3) 0.01956(14) Uani 1 1 d . . .
O1 O 0.3089(7) 0.4542(3) 0.8624(4) 0.0260(14) Uani 1 1 d . . .
O2 O 0.6107(7) 0.5142(4) 0.9484(4) 0.0266(14) Uani 1 1 d . . .
O3 O 0.3658(9) 0.5992(4) 0.7634(5) 0.0439(19) Uani 1 1 d . . .
O4 O 0.0592(7) 0.6009(4) 0.8300(4) 0.0280(15) Uani 1 1 d . . .
O5 O 0.2871(7) 0.7229(3) 0.8944(4) 0.0262(14) Uani 1 1 d . . .
O6 O 0.1085(7) 0.6040(3) 0.9744(4) 0.0253(14) Uani 1 1 d . . .
O7 O 0.4141(7) 0.6518(3) 1.0685(4) 0.0227(13) Uani 1 1 d . . .
O8 O 0.2216(8) 0.7452(4) 1.2530(4) 0.0293(15) Uani 1 1 d . . .
O9 O -0.0860(7) 0.5730(3) 1.1062(4) 0.0258(15) Uani 1 1 d . . .
O10 O 0.2068(7) 0.5047(3) 1.1250(4) 0.0262(14) Uani 1 1 d . . .
O11 O 0.1505(8) 0.7705(4) 1.0480(5) 0.0387(18) Uani 1 1 d . . .
O12 O 0.4398(7) 0.6412(4) 1.2121(4) 0.0344(16) Uani 1 1 d . . .
O13 O 0.3642(11) 0.8351(6) 1.0703(6) 0.076(3) Uani 1 1 d . . .
O100 O 0.5621(15) 0.9257(8) 0.0018(10) 0.118(5) Uani 1 1 d . . .
O200 O 0.407(2) 0.4748(7) 0.6664(8) 0.149(7) Uani 1 1 d . . .
N1 N 0.6155(8) 0.6643(4) 0.9183(5) 0.0258(17) Uani 1 1 d . . .
C1 C 0.7369(9) 0.6242(5) 0.9103(5) 0.0187(18) Uani 1 1 d . . .
C2 C 0.6259(11) 0.7404(6) 0.9193(7) 0.035(2) Uani 1 1 d . . .
H1 H 0.5432 0.7691 0.9274 0.042 Uiso 1 1 calc R . .
C3 C 0.7538(11) 0.7789(5) 0.9090(8) 0.038(3) Uani 1 1 d . . .
H2 H 0.7572 0.8325 0.9091 0.046 Uiso 1 1 calc R . .
C4 C 0.8770(10) 0.7360(5) 0.8983(7) 0.029(2) Uani 1 1 d . . .
H3 H 0.9638 0.7606 0.8897 0.035 Uiso 1 1 calc R . .
C5 C 0.8716(10) 0.6566(5) 0.9005(6) 0.025(2) Uani 1 1 d . . .
C6 C 0.7132(9) 0.5379(5) 0.9095(5) 0.0166(17) Uani 1 1 d . . .
C7 C 0.0181(9) 0.6150(5) 0.8979(6) 0.0184(18) Uani 1 1 d . . .
N2 N 0.1368(9) 0.6038(4) 1.2908(5) 0.0254(17) Uani 1 1 d . . .
C11 C 0.1841(10) 0.6524(5) 1.3583(6) 0.026(2) Uani 1 1 d . . .
C12 C 0.1876(11) 0.6321(5) 1.4457(6) 0.028(2) Uani 1 1 d . . .
C13 C 0.1368(14) 0.5579(6) 1.4583(7) 0.041(3) Uani 1 1 d . . .
H11 H 0.1357 0.5418 1.5151 0.050 Uiso 1 1 calc R . .
C14 C 0.0895(15) 0.5091(6) 1.3914(7) 0.046(3) Uani 1 1 d . . .
H12 H 0.0573 0.4597 1.4014 0.055 Uiso 1 1 calc R . .
C15 C 0.0897(12) 0.5340(6) 1.3069(7) 0.040(3) Uani 1 1 d . . .
H13 H 0.0558 0.5007 1.2599 0.049 Uiso 1 1 calc R . .
C16 C 0.2352(10) 0.7692(5) 0.8324(6) 0.024(2) Uani 1 1 d . . .
C17 C 0.2394(13) 0.8190(6) 1.0251(7) 0.034(2) Uani 1 1 d . . .
N3 N -0.1037(8) 0.7192(4) 1.1511(5) 0.0255(17) Uani 1 1 d . . .
C21 C -0.1115(11) 0.7941(5) 1.1708(6) 0.026(2) Uani 1 1 d . . .
H21 H -0.0266 0.8248 1.1727 0.031 Uiso 1 1 calc R . .
C22 C -0.2395(12) 0.8274(6) 1.1882(8) 0.039(3) Uani 1 1 d . . .
H22 H -0.2408 0.8794 1.2024 0.046 Uiso 1 1 calc R . .
C23 C -0.3662(12) 0.7820(6) 1.1842(6) 0.033(2) Uani 1 1 d . . .
H23 H -0.4531 0.8028 1.1977 0.039 Uiso 1 1 calc R . .
C24 C -0.3629(10) 0.7050(5) 1.1597(6) 0.0229(19) Uani 1 1 d . . .
C25 C -0.2298(10) 0.6747(5) 1.1467(6) 0.0206(18) Uani 1 1 d . . .
C26 C 0.2057(11) 0.4085(5) 0.8712(6) 0.024(2) Uani 1 1 d . . .
C27 C 0.4917(10) 0.6599(5) 1.1473(6) 0.023(2) Uani 1 1 d . . .

loop_
_atom_site_aniso_label
_atom_site_aniso_U_11
_atom_site_aniso_U_22
_atom_site_aniso_U_33
_atom_site_aniso_U_23
_atom_site_aniso_U_13
_atom_site_aniso_U_12
La1 0.0184(3) 0.0189(3) 0.0249(3) 0.0007(2) 0.0083(2) 0.0008(2)
La2 0.0182(3) 0.0213(3) 0.0202(3) -0.0009(2) 0.0065(2) -0.0005(2)
O1 0.020(3) 0.020(3) 0.037(4) -0.002(3) 0.003(3) -0.005(3)
O2 0.018(3) 0.026(3) 0.041(4) 0.006(3) 0.015(3) -0.001(3)
O3 0.047(5) 0.050(5) 0.036(4) 0.009(4) 0.012(4) -0.001(4)
O4 0.030(4) 0.035(4) 0.020(3) -0.004(3) 0.008(3) -0.003(3)
O5 0.030(4) 0.023(3) 0.025(3) 0.007(3) 0.003(3) 0.001(3)
O6 0.024(3) 0.026(3) 0.028(4) -0.004(3) 0.009(3) -0.001(3)
O7 0.017(3) 0.030(3) 0.023(3) -0.002(3) 0.007(3) -0.005(3)
O8 0.039(4) 0.028(4) 0.020(3) -0.002(3) 0.005(3) 0.000(3)
O9 0.018(3) 0.024(3) 0.040(4) -0.008(3) 0.015(3) -0.004(3)
O10 0.026(4) 0.022(3) 0.032(4) -0.001(3) 0.011(3) 0.005(3)
O11 0.051(5) 0.031(4) 0.041(4) 0.012(3) 0.023(4) 0.006(3)
O12 0.027(4) 0.047(4) 0.031(4) -0.004(3) 0.009(3) -0.007(3)
O13 0.071(7) 0.072(7) 0.063(6) 0.027(5) -0.033(5) -0.020(5)
O100 0.107(11) 0.115(11) 0.132(12) -0.005(9) 0.027(9) -0.035(8)
O200 0.28(2) 0.092(10) 0.076(8) 0.017(7) 0.036(11) 0.086(11)
N1 0.016(4) 0.027(4) 0.035(5) -0.001(3) 0.007(3) 0.002(3)
C1 0.017(4) 0.024(4) 0.016(4) 0.001(3) 0.005(3) -0.001(3)
C2 0.021(5) 0.024(5) 0.061(7) -0.007(5) 0.009(5) 0.002(4)
C3 0.033(6) 0.014(5) 0.065(8) -0.006(5) 0.006(5) 0.005(4)
C4 0.019(5) 0.028(5) 0.043(6) -0.010(4) 0.012(4) -0.013(4)
C5 0.018(5) 0.027(5) 0.029(5) 0.004(4) 0.002(4) 0.005(4)
C6 0.014(4) 0.022(4) 0.013(4) 0.009(3) 0.002(3) 0.001(3)
C7 0.019(4) 0.009(4) 0.028(5) -0.001(3) 0.007(4) -0.005(3)
N2 0.030(4) 0.020(4) 0.029(4) -0.005(3) 0.012(4) -0.008(3)
C11 0.019(5) 0.026(5) 0.033(5) -0.001(4) 0.003(4) 0.002(4)
C12 0.034(6) 0.026(5) 0.026(5) -0.006(4) 0.011(4) -0.006(4)
C13 0.064(8) 0.032(6) 0.033(6) 0.006(5) 0.021(6) -0.005(5)
C14 0.094(10) 0.020(5) 0.030(6) -0.002(4) 0.028(6) -0.009(6)
C15 0.041(7) 0.037(6) 0.044(7) -0.015(5) 0.011(5) -0.006(5)
C16 0.023(5) 0.023(5) 0.029(5) -0.002(4) 0.013(4) -0.001(4)
C17 0.045(7) 0.028(5) 0.027(5) -0.008(4) 0.004(5) 0.000(5)
N3 0.022(4) 0.024(4) 0.031(4) -0.001(3) 0.005(3) -0.003(3)
C21 0.027(5) 0.011(4) 0.038(6) 0.002(4) 0.003(4) 0.002(4)
C22 0.037(6) 0.021(5) 0.056(7) -0.008(5) 0.005(5) -0.005(4)
C23 0.037(6) 0.035(6) 0.024(5) -0.001(4) 0.005(4) 0.002(5)
C24 0.022(5) 0.022(5) 0.025(5) 0.000(4) 0.007(4) -0.001(4)
C25 0.023(5) 0.021(4) 0.020(4) -0.004(3) 0.010(4) -0.005(4)
C26 0.035(6) 0.016(4) 0.020(4) -0.001(4) 0.004(4) 0.003(4)
C27 0.015(4) 0.027(5) 0.028(5) -0.001(4) 0.006(4) 0.009(4)

loop_
_atom_type_symbol
_atom_type_description
_atom_type_scat_dispersion_real
_atom_type_scat_dispersion_imag
_atom_type_scat_source
C C 0.0033 0.0016 'International Tables Vol C Tables 4.2.6.8 and 6.1.1.4'
H H 0.0000 0.0000 'International Tables Vol C Tables 4.2.6.8 and 6.1.1.4'
N N 0.0061 0.0033 'International Tables Vol C Tables 4.2.6.8 and 6.1.1.4'
O O 0.0106 0.0060 'International Tables Vol C Tables 4.2.6.8 and 6.1.1.4'
La La -0.2871 2.4523 'International Tables Vol C Tables 4.2.6.8 and 6.1.1.4'

loop_
_geom_angle_atom_site_label_1
_geom_angle_atom_site_label_2
_geom_angle_atom_site_label_3
_geom_angle
_geom_angle_site_symmetry_1
_geom_angle_site_symmetry_3
_geom_angle_publ_flag
O1 La1 O5 143.5(2) . . ?
O1 La1 O7 139.1(2) . . ?
O5 La1 O7 73.4(2) . . ?
O1 La1 O3 75.6(2) . . ?
O5 La1 O3 78.3(2) . . ?
O7 La1 O3 144.1(2) . . ?
O1 La1 O6 98.2(2) . . ?
O5 La1 O6 74.5(2) . . ?
O7 La1 O6 71.45(19) . . ?
O3 La1 O6 121.2(2) . . ?
O1 La1 O2 71.8(2) . . ?
O5 La1 O2 132.5(2) . . ?
O7 La1 O2 94.5(2) . . ?
O3 La1 O2 88.7(2) . . ?
O6 La1 O2 145.8(2) . . ?
O1 La1 O2 70.1(2) . 3_667 ?
O5 La1 O2 139.0(2) . 3_667 ?
O7 La1 O2 69.0(2) . 3_667 ?
O3 La1 O2 142.7(2) . 3_667 ?
O6 La1 O2 78.64(19) . 3_667 ?
O2 La1 O2 67.2(2) . 3_667 ?
O1 La1 N1 122.1(2) . . ?
O5 La1 N1 72.6(2) . . ?
O7 La1 N1 77.4(2) . . ?
O3 La1 N1 73.4(2) . . ?
O6 La1 N1 139.7(2) . . ?
O2 La1 N1 59.9(2) . . ?
O2 La1 N1 113.3(2) 3_667 . ?
O1 La1 O4 79.7(2) . . ?
O5 La1 O4 68.7(2) . . ?
O7 La1 O4 114.69(19) . . ?
O3 La1 O4 73.4(2) . . ?
O6 La1 O4 48.40(19) . . ?
O2 La1 O4 149.4(2) . . ?
O2 La1 O4 113.40(19) 3_667 . ?
N1 La1 O4 132.9(2) . . ?
O1 La1 C7 91.1(2) . . ?
O5 La1 C7 66.9(2) . . ?
O7 La1 C7 92.6(2) . . ?
O3 La1 C7 96.2(2) . . ?
O6 La1 C7 25.1(2) . . ?
O2 La1 C7 160.5(2) . . ?
O2 La1 C7 98.7(2) 3_667 . ?
N1 La1 C7 139.5(2) . . ?
O4 La1 C7 23.6(2) . . ?
O1 La1 La2 117.84(15) . . ?
O5 La1 La2 75.33(14) . . ?
O7 La1 La2 38.66(13) . . ?
O3 La1 La2 148.18(18) . . ?
O6 La1 La2 33.44(14) . . ?
O2 La1 La2 122.42(15) . . ?
O2 La1 La2 65.28(13) 3_667 . ?
N1 La1 La2 114.28(16) . . ?
O4 La1 La2 80.67(13) . . ?
C7 La1 La2 57.07(17) . . ?
O11 La2 O6 77.9(2) . . ?
O11 La2 O9 117.9(2) . . ?
O6 La2 O9 74.9(2) . . ?
O11 La2 O8 78.5(2) . . ?
O6 La2 O8 156.0(2) . . ?
O9 La2 O8 121.1(2) . . ?
O11 La2 O10 144.2(2) . . ?
O6 La2 O10 70.0(2) . . ?
O9 La2 O10 68.8(2) . . ?
O8 La2 O10 130.6(2) . . ?
O11 La2 O12 101.5(2) . . ?
O6 La2 O12 113.5(2) . . ?
O9 La2 O12 140.5(2) . . ?
O8 La2 O12 67.0(2) . . ?
O10 La2 O12 77.9(2) . . ?
O11 La2 N2 137.8(2) . . ?
O6 La2 N2 142.1(2) . . ?
O9 La2 N2 75.6(2) . . ?
O8 La2 N2 61.9(2) . . ?
O10 La2 N2 77.5(2) . . ?
O12 La2 N2 76.9(2) . . ?
O11 La2 N3 76.5(2) . . ?
O6 La2 N3 107.4(2) . . ?
O9 La2 N3 60.8(2) . . ?
O8 La2 N3 71.4(2) . . ?
O10 La2 N3 127.7(2) . . ?
O12 La2 N3 137.8(2) . . ?
N2 La2 N3 77.6(2) . . ?
O11 La2 O7 73.9(2) . . ?
O6 La2 O7 69.04(19) . . ?
O9 La2 O7 138.54(19) . . ?
O8 La2 O7 99.8(2) . . ?
O10 La2 O7 80.04(19) . . ?
O12 La2 O7 48.63(19) . . ?
N2 La2 O7 124.2(2) . . ?
N3 La2 O7 150.3(2) . . ?
O11 La2 C27 84.0(2) . . ?
O6 La2 C27 93.5(2) . . ?
O9 La2 C27 151.3(2) . . ?
O8 La2 C27 79.3(2) . . ?
O10 La2 C27 82.6(2) . . ?
O12 La2 C27 24.3(2) . . ?
N2 La2 C27 101.2(2) . . ?
N3 La2 C27 147.4(2) . . ?
O7 La2 C27 25.2(2) . . ?
O11 La2 La1 77.83(16) . . ?
O6 La2 La1 34.71(14) . . ?
O9 La2 La1 105.27(14) . . ?
O8 La2 La1 133.53(15) . . ?
O10 La2 La1 66.84(14) . . ?
O12 La2 La1 79.37(15) . . ?
N2 La2 La1 140.43(16) . . ?
N3 La2 La1 138.36(16) . . ?
O7 La2 La1 34.96(13) . . ?
C27 La2 La1 58.89(17) . . ?
C26 O1 La1 127.9(6) . . ?
C6 O2 La1 119.2(5) . . ?
C6 O2 La1 126.9(5) . 3_667 ?
La1 O2 La1 112.8(2) . 3_667 ?
C7 O4 La1 90.7(5) . . ?
C16 O5 La1 141.5(6) . . ?
C7 O6 La2 141.2(5) . . ?
C7 O6 La1 98.6(5) . . ?
La2 O6 La1 111.9(2) . . ?
C27 O7 La1 152.1(6) . . ?
C27 O7 La2 90.3(5) . . ?
La1 O7 La2 106.4(2) . . ?
C16 O8 La2 125.8(6) 4_576 . ?
C26 O9 La2 127.1(6) 3_567 . ?
C6 O10 La2 136.6(5) 3_667 . ?
C17 O11 La2 141.0(7) . . ?
C27 O12 La2 95.2(6) . . ?
C2 N1 C1 117.7(8) . . ?
C2 N1 La1 123.9(6) . . ?
C1 N1 La1 118.3(6) . . ?
N1 C1 C5 124.3(8) . . ?
N1 C1 C6 113.6(7) . . ?
C5 C1 C6 122.0(8) . . ?
N1 C2 C3 122.9(9) . . ?
N1 C2 H1 118.6 . . ?
C3 C2 H1 118.6 . . ?
C2 C3 C4 118.2(9) . . ?
C2 C3 H2 120.9 . . ?
C4 C3 H2 120.9 . . ?
C5 C4 C3 120.2(9) . . ?
C5 C4 H3 119.9 . . ?
C3 C4 H3 119.9 . . ?
C4 C5 C1 116.6(8) . . ?
C4 C5 C7 116.0(8) . 1_655 ?
C1 C5 C7 127.3(8) . 1_655 ?
O10 C6 O2 124.5(8) 3_667 . ?
O10 C6 C1 120.0(7) 3_667 . ?
O2 C6 C1 115.5(7) . . ?
O4 C7 O6 120.9(8) . . ?
O4 C7 C5 123.5(8) . 1_455 ?
O6 C7 C5 115.0(8) . 1_455 ?
O4 C7 La1 65.7(5) . . ?
O6 C7 La1 56.3(4) . . ?
C5 C7 La1 159.4(6) 1_455 . ?
C15 N2 C11 119.2(9) . . ?
C15 N2 La2 122.2(6) . . ?
C11 N2 La2 118.5(6) . . ?
N2 C11 C12 122.6(9) . . ?
N2 C11 C16 114.7(8) . 4_576 ?
C12 C11 C16 122.7(8) . 4_576 ?
C13 C12 C11 115.5(9) . . ?
C13 C12 C17 117.6(9) . 4_576 ?
C11 C12 C17 126.9(9) . 4_576 ?
C14 C13 C12 122.3(10) . . ?
C14 C13 H11 118.8 . . ?
C12 C13 H11 118.8 . . ?
C13 C14 C15 118.4(10) . . ?
C13 C14 H12 120.8 . . ?
C15 C14 H12 120.8 . . ?
N2 C15 C14 122.1(10) . . ?
N2 C15 H13 119.0 . . ?
C14 C15 H13 119.0 . . ?
O8 C16 O5 125.0(8) 4_575 . ?
O8 C16 C11 118.3(8) 4_575 4_575 ?
O5 C16 C11 116.7(8) . 4_575 ?
O13 C17 O11 123.5(10) . . ?
O13 C17 C12 115.5(10) . 4_575 ?
O11 C17 C12 120.5(10) . 4_575 ?
C21 N3 C25 118.3(8) . . ?
C21 N3 La2 123.5(6) . . ?
C25 N3 La2 118.1(6) . . ?
N3 C21 C22 122.8(9) . . ?
N3 C21 H21 118.6 . . ?
C22 C21 H21 118.6 . . ?
C21 C22 C23 118.6(9) . . ?
C21 C22 H22 120.7 . . ?
C23 C22 H22 120.7 . . ?
C22 C23 C24 119.5(10) . . ?
C22 C23 H23 120.2 . . ?
C24 C23 H23 120.2 . . ?
C25 C24 C23 118.8(9) . . ?
C25 C24 C27 123.5(8) . 1_455 ?
C23 C24 C27 117.6(8) . 1_455 ?
N3 C25 C24 121.8(8) . . ?
N3 C25 C26 113.6(8) . 3_567 ?
C24 C25 C26 124.6(8) . 3_567 ?
O9 C26 O1 125.4(8) 3_567 . ?
O9 C26 C25 118.0(8) 3_567 3_567 ?
O1 C26 C25 116.6(8) . 3_567 ?
O12 C27 O7 121.5(8) . . ?
O12 C27 C24 120.3(8) . 1_655 ?
O7 C27 C24 117.4(8) . 1_655 ?
O12 C27 La2 60.5(5) . . ?
O7 C27 La2 64.5(4) . . ?
C24 C27 La2 152.0(6) 1_655 . ?

loop_
_geom_bond_atom_site_label_1
_geom_bond_atom_site_label_2
_geom_bond_distance
_geom_bond_site_symmetry_2
_geom_bond_publ_flag
La1 O1 2.471(6) . ?
La1 O5 2.477(6) . ?
La1 O7 2.495(6) . ?
La1 O3 2.512(7) . ?
La1 O6 2.562(6) . ?
La1 O2 2.569(6) . ?
La1 O2 2.620(6) 3_667 ?
La1 N1 2.726(8) . ?
La1 O4 2.774(7) . ?
La1 C7 3.044(9) . ?
La1 La2 4.1771(9) . ?
La2 O11 2.449(7) . ?
La2 O6 2.480(6) . ?
La2 O9 2.501(6) . ?
La2 O8 2.521(6) . ?
La2 O10 2.558(6) . ?
La2 O12 2.632(7) . ?
La2 N2 2.676(8) . ?
La2 N3 2.715(8) . ?
La2 O7 2.720(6) . ?
La2 C27 3.013(9) . ?
O1 C26 1.254(11) . ?
O2 C6 1.280(9) . ?
O2 La1 2.620(6) 3_667 ?
O4 C7 1.221(10) . ?
O5 C16 1.265(10) . ?
O6 C7 1.304(10) . ?
O7 C27 1.282(11) . ?
O8 C16 1.241(11) 4_576 ?
O9 C26 1.251(11) 3_567 ?
O10 C6 1.237(10) 3_667 ?
O11 C17 1.267(12) . ?
O12 C27 1.245(11) . ?
O13 C17 1.226(13) . ?
N1 C2 1.325(12) . ?
N1 C1 1.329(11) . ?
C1 C5 1.382(12) . ?
C1 C6 1.512(12) . ?
C2 C3 1.376(14) . ?
C2 H1 0.9300 . ?
C3 C4 1.380(13) . ?
C3 H2 0.9300 . ?
C4 C5 1.378(13) . ?
C4 H3 0.9300 . ?
C5 C7 1.518(12) 1_655 ?
C6 O10 1.237(10) 3_667 ?
C7 C5 1.518(12) 1_455 ?
N2 C15 1.327(12) . ?
N2 C11 1.342(12) . ?
C11 C12 1.400(13) . ?
C11 C16 1.520(12) 4_576 ?
C12 C13 1.396(13) . ?
C12 C17 1.489(13) 4_576 ?
C13 C14 1.339(14) . ?
C13 H11 0.9300 . ?
C14 C15 1.385(14) . ?
C14 H12 0.9300 . ?
C15 H13 0.9300 . ?
C16 O8 1.241(11) 4_575 ?
C16 C11 1.520(12) 4_575 ?
C17 C12 1.489(13) 4_575 ?
N3 C21 1.341(11) . ?
N3 C25 1.367(11) . ?
C21 C22 1.373(13) . ?
C21 H21 0.9300 . ?
C22 C23 1.382(14) . ?
C22 H22 0.9300 . ?
C23 C24 1.391(13) . ?
C23 H23 0.9300 . ?
C24 C25 1.370(12) . ?
C24 C27 1.507(12) 1_455 ?
C25 C26 1.496(12) 3_567 ?
C26 O9 1.251(11) 3_567 ?
C26 C25 1.496(12) 3_567 ?
C27 C24 1.507(12) 1_655 ?
